data_1533082
loop_
_publ_author_name
'Sanz, J.'
'Fernandez, M.T.'
'Alonso, J.A.'
'Varez, A.'

_publ_section_title
;
 Structural changes produced during heating of the fast ion conductor
 Li0.18 La0.61 Ti O3. A neutron diffraction study
;
_journal_name_full 'Journal of Solid State Chemistry'
_journal_page_first 1157
_journal_page_last 1164
_journal_volume 177
_journal_year 2004
_chemical_formula_sum 'La0.602 Li0.18 O3 Ti'
_chemical_name_systematic '(Li0.18 La0.119) La0.483 (Ti O3)'
_space_group_IT_number 65
_symmetry_space_group_name_Hall '-C 2 2'
_symmetry_space_group_name_H-M 'C m m m'
_cell_angle_alpha 90
_cell_angle_beta 90
_cell_angle_gamma 90
_cell_formula_units_Z 8
_cell_length_a 7.72
_cell_length_b 7.739
_cell_length_c 7.771
_cell_volume 464.279
_citation_journal_id_ASTM JSSCBI
_cod_data_source_file Sanz_JSSCBI_2004_1633.cif
_cod_data_source_block La0.602Li0.18O3Ti1
_cod_original_formula_sum 'La0.602 Li0.18 O3 Ti1'
_cod_database_code 1533082

loop_
_symmetry_equiv_pos_as_xyz
x,y,z
-x,-y,z
x,-y,-z
-x,y,-z
-x,-y,-z
x,y,-z
-x,y,z
x,-y,z
x+1/2,y+1/2,z
-x+1/2,-y+1/2,z
x+1/2,-y+1/2,-z
-x+1/2,y+1/2,-z
-x+1/2,-y+1/2,-z
x+1/2,y+1/2,-z
-x+1/2,y+1/2,z
x+1/2,-y+1/2,z

loop_
_atom_site_label
_atom_site_type_symbol
_atom_site_fract_x
_atom_site_fract_y
_atom_site_fract_z
_atom_site_occupancy
_atom_site_U_iso_or_equiv
Ti1 Ti+4 0.2486 0 0.2596 1 0.0
La2 La+3 0 0.262 0.5 0.238 0.0
La1 La+3 0 0.2557 0 0.965 0.0
O2 O-2 0 0 0.2137 1 0.0
O4 O-2 0.25 0.25 0.2333 1 0.0
O1 O-2 0.2715 0 0 1 0.0
O5 O-2 0.2311 0 0.5 1 0.0
Li1 Li+1 0 0.262 0.5 0.36 0.0
O3 O-2 0 0.5 0.2613 1 0.0
